data_7051302
_journal_name_full 'New Journal of Chemistry'
_journal_paper_doi 10.1039/b002061n
_journal_year 2000
_chemical_formula_moiety 'C24 H36 Fe N4 O6'
_chemical_formula_sum 'C24 H36 Fe N4 O6'
_chemical_formula_weight 532.42
_space_group_IT_number 60
_space_group_name_Hall '-P 2n 2ab'
_space_group_name_H-M_alt 'P b c n'
_symmetry_cell_setting orthorhombic
_symmetry_space_group_name_Hall '-P 2n 2ab'
_symmetry_space_group_name_H-M 'P b c n'
_cell_angle_alpha 90
_cell_angle_beta 90
_cell_angle_gamma 90
_cell_formula_units_Z 4
_cell_length_a 17.3450(4)
_cell_length_b 13.8160(3)
_cell_length_c 10.5130(3)
_cell_measurement_temperature 294
_cell_volume 2519.3(2)
_diffrn_ambient_temperature 294
_exptl_crystal_density_diffrn 1.40
_cod_database_code 7051302

loop_
_symmetry_equiv_pos_as_xyz
x,y,z
1/2-x,1/2-y,1/2+z
-x,+y,1/2-z
1/2+x,1/2-y,-z
-x,-y,-z
1/2+x,1/2+y,1/2-z
+x,-y,1/2+z
1/2-x,1/2+y,+z

loop_
_atom_site_aniso_label
_atom_site_aniso_U_11
_atom_site_aniso_U_22
_atom_site_aniso_U_33
_atom_site_aniso_U_12
_atom_site_aniso_U_13
_atom_site_aniso_U_23
_atom_site_aniso_type_symbol
C1 0.027(1) 0.041(1) 0.035(1) -0.001(1) -0.003(1) 0.008(1) C
N1 0.026(1) 0.042(1) 0.044(1) -0.002(1) -0.007(1) 0.015(1) N
C2 0.027(1) 0.060(2) 0.050(2) -0.001(1) -0.008(1) 0.017(2) C
C3 0.027(1) 0.076(2) 0.058(2) -0.005(1) -0.007(1) 0.029(2) C
N2 0.027(1) 0.061(1) 0.051(1) -0.003(1) -0.004(1) 0.028(1) N
C4 0.026(1) 0.056(2) 0.040(2) -0.002(1) -0.004(1) 0.013(1) C
FE 0.0218(2) 0.0225(2) 0.0337(2) 0.0000 0.0012(2) 0.0000 Fe
C5 0.033(1) 0.039(1) 0.036(1) 0.006(1) 0.008(1) 0.011(1) C
C6 0.028(1) 0.028(1) 0.059(2) -0.001(1) 0.008(1) 0.010(1) C
C7 0.022(1) 0.030(1) 0.053(2) -0.002(1) -0.000(1) -0.005(1) C
C8 0.023(1) 0.028(1) 0.035(1) 0.003(1) 0.000(1) -0.001(1) C
C9 0.029(1) 0.028(1) 0.033(1) 0.005(1) 0.003(1) 0.000(1) C
C10 0.030(1) 0.036(1) 0.031(1) 0.006(1) -0.004(1) -0.003(1) C
O1 0.076(2) 0.048(1) 0.037(1) 0.011(1) -0.021(1) -0.009(1) O
O2 0.042(1) 0.0291(9) 0.0310(9) 0.0040(8) -0.0030(9) 0.0010(8) O
C11 0.066(3) 0.211(7) 0.138(5) 0.005(4) -0.001(4) -0.038(5) C
C12 0.154(6) 0.099(4) 0.074(3) 0.013(4) 0.014(4) -0.004(3) C
O3 0.33(2) 0.136(6) 0.187(9) 0.089(8) 0.02(1) -0.070(6) O
O3a 0.118(5) 0.119(5) 0.033(3) 0.016(4) -0.002(3) 0.014(3) O

loop_
_atom_site_label
_atom_site_fract_x
_atom_site_fract_y
_atom_site_fract_z
_atom_site_U_iso_or_equiv
_atom_site_occupancy
_atom_site_thermal_displace_type
_atom_site_calc_flag
_atom_site_calc_attached_atom
_atom_site_type_symbol
C1 0.1014(2) 0.4864(2) 0.5715(3) 0.034(1) 1.000 Uani ? ? C
N1 0.1401(1) 0.4277(2) 0.6466(2) 0.036(1) 1.000 Uani ? ? N
C2 0.2231(2) 0.4477(3) 0.6400(3) 0.043(2) 1.000 Uani ? ? C
C3 0.2271(2) 0.5309(3) 0.5439(3) 0.049(2) 1.000 Uani ? ? C
N2 0.1463(1) 0.5444(2) 0.5078(3) 0.044(1) 1.000 Uani ? ? N
C4 0.0154(2) 0.4861(2) 0.5646(3) 0.039(2) 1.000 Uani ? ? C
FE 0.0000 0.90982(4) 0.2500 0.0255(2) 0.500 Uani ? ? Fe
C5 0.0644(2) 0.9173(2) 0.0861(3) 0.036(1) 1.000 Uani ? ? C
C6 0.0864(2) 0.9928(2) 0.1701(3) 0.036(1) 1.000 Uani ? ? C
C7 0.1112(2) 0.9500(2) 0.2858(3) 0.033(1) 1.000 Uani ? ? C
C8 0.1049(1) 0.8469(2) 0.2742(3) 0.028(1) 1.000 Uani ? ? C
C9 0.0757(2) 0.8275(2) 0.1494(3) 0.030(1) 1.000 Uani ? ? C
C10 0.1173(2) 0.7751(2) 0.3774(3) 0.032(1) 1.000 Uani ? ? C
O1 0.1380(2) 0.8041(2) 0.4835(2) 0.051(1) 1.000 Uani ? ? O
O2 0.1048(1) 0.6862(1) 0.3489(2) 0.0336(9) 1.000 Uani ? ? O
C11 0.1831(4) 0.2741(6) 0.3456(7) 0.124(5) 1.000 Uani ? ? C
C12 0.1076(4) 0.2601(5) 0.3016(5) 0.104(4) 1.000 Uani ? ? C
O3 0.0691(9) 0.3414(8) 0.337(1) 0.20(1) 0.500 Uani ? ? O
O3a 0.0881(4) 0.3055(5) 0.1881(5) 0.078(4) 0.500 Uani ? ? O
H1 0.1174 0.3790 0.6982 0.0486 1.000 Uiso calc N1 H
H2 0.2508 0.3928 0.6104 0.0595 1.000 Uiso calc C2 H
H3 0.2427 0.4669 0.7205 0.0595 1.000 Uiso calc C2 H
H4 0.2576 0.5137 0.4723 0.0695 1.000 Uiso calc C3 H
H5 0.2474 0.5878 0.5820 0.0695 1.000 Uiso calc C3 H
H6 0.1289 0.5896 0.4461 0.0603 1.000 Uiso calc N2 H
H7 -0.0038 0.5306 0.6256 0.0526 1.000 Uiso calc C4 H
H8 -0.0024 0.4228 0.5844 0.0526 1.000 Uiso calc C4 H
H9 0.0454 0.9253 0.0020 0.0469 1.000 Uiso calc C5 H
H10 0.0847 1.0602 0.1521 0.0495 1.000 Uiso calc C6 H
H11 0.1290 0.9839 0.3587 0.0456 1.000 Uiso calc C7 H
H12 0.0655 0.7652 0.1149 0.0387 1.000 Uiso calc C9 H

loop_
_geom_bond_atom_site_label_1
_geom_bond_atom_site_label_2
_geom_bond_distance
_geom_bond_site_symmetry_1
_geom_bond_site_symmetry_2
_geom_bond_publ_flag
C1 N1 1.316(4) . . yes
C1 N2 1.303(4) . . yes
C1 C4 1.493(4) . . yes
N1 C2 1.467(4) . . yes
N1 N2 2.177(3) . . yes
C2 C3 1.532(5) . . yes
C3 N2 1.464(4) . . yes
C4 C4 1.510(6) . 5_566 yes
FE C5 2.056(3) . . yes
FE C5 2.056(3) . 3_555 yes
FE C6 2.065(3) . . yes
FE C6 2.065(3) . 3_555 yes
FE C7 2.042(3) . . yes
FE C7 2.042(3) . 3_555 yes
FE C8 2.032(3) . . yes
FE C8 2.032(3) . 3_555 yes
FE C9 2.033(3) . . yes
FE C9 2.033(3) . 3_555 yes
C5 C6 1.419(5) . . yes
C5 C9 1.421(4) . . yes
C6 C7 1.420(4) . . yes
C7 C8 1.433(4) . . yes
C8 C9 1.431(4) . . yes
C8 C10 1.487(4) . . yes
C10 O1 1.238(3) . . yes
C10 O2 1.283(3) . . yes
C11 C12 1.401(9) . . yes
C11 O3 2.19(2) . . yes
C12 O3 1.36(1) . . yes
C12 O3a 1.390(8) . . yes
O3 O3a 1.68(1) . . yes
